data_4064393
loop_
_publ_author_name
'Ko, Chi-Chiu'
'Siu, Jacky Wai-Kit'
'Cheung, Apple Wai-Yi'
'Yiu, Shek-Man'

_publ_section_title
;
 Synthesis, Characterization, and Photophysical and Emission
 Solvatochromic Study of Rhenium(I) Tetra(isocyano) Diimine Complexes
;
_journal_issue 10
_journal_name_full Organometallics
_journal_page_first 2701
_journal_paper_doi 10.1021/om200074t
_journal_volume 30
_journal_year 2011
_chemical_formula_moiety 'C40 H24 I4 N6 Re, C H2 Cl2, Cl O4'
_chemical_formula_sum 'C41 H26 Cl3 I4 N6 O4 Re'
_chemical_formula_weight 1466.83
_chemical_name_systematic
;
 ? 
;
_space_group_crystal_system monoclinic
_space_group_IT_number 14
_space_group_name_Hall '-P 2ybc'
_space_group_name_H-M_alt 'P 1 21/c 1'
_symmetry_space_group_name_Hall '-P 2ybc'
_symmetry_space_group_name_H-M 'P 1 21/c 1'
_atom_sites_solution_hydrogens geom
_atom_sites_solution_primary direct
_atom_sites_solution_secondary difmap
_audit_creation_date 2011-01-11
_audit_creation_method
;
  Olex2 1.1
  (compiled 2010.09.30 svn.r1450, GUI svn.r3284)
;
_cell_angle_alpha 90.00
_cell_angle_beta 113.067(2)
_cell_angle_gamma 90.00
_cell_formula_units_Z 4
_cell_length_a 16.1495(4)
_cell_length_b 17.5519(3)
_cell_length_c 17.2286(3)
_cell_measurement_reflns_used 11360
_cell_measurement_temperature 173(2)
_cell_measurement_theta_max 28.1102
_cell_measurement_theta_min 3.2054
_cell_volume 4493.07(17)
_computing_molecular_graphics
;
O. V. Dolomanov, L. J. Bourhis, R. J. Gildea, J. A. K. Howard and H. Puschmann,
OLEX2: a complete structure solution, refinement and analysis program.
J. Appl. Cryst. (2009). 42, 339-341.
;
_computing_publication_material
;
O. V. Dolomanov, L. J. Bourhis, R. J. Gildea, J. A. K. Howard and H. Puschmann,
OLEX2: a complete structure solution, refinement and analysis program.
J. Appl. Cryst. (2009). 42, 339-341.
;
_computing_structure_refinement 'SHELXL-97 (Sheldrick, 1997)'
_computing_structure_solution 'SHELXS-97 (Sheldrick, 1990)'
_diffrn_ambient_temperature 173(2)
_diffrn_measured_fraction_theta_full 0.994
_diffrn_measured_fraction_theta_max 0.994
_diffrn_measurement_device_type 'Goniometer Xcalibur, detector: Sapphire3 (Gemini ultra Mo)'
_diffrn_measurement_method '\w scans'
_diffrn_radiation_monochromator graphite
_diffrn_radiation_source 'Enhance (Mo) X-ray Source'
_diffrn_radiation_type MoK\a
_diffrn_radiation_wavelength 0.71073
_diffrn_reflns_av_R_equivalents 0.0240
_diffrn_reflns_av_unetI/netI 0.0314
_diffrn_reflns_limit_h_max 19
_diffrn_reflns_limit_h_min -18
_diffrn_reflns_limit_k_max 19
_diffrn_reflns_limit_k_min -20
_diffrn_reflns_limit_l_max 20
_diffrn_reflns_limit_l_min -17
_diffrn_reflns_number 24130
_diffrn_reflns_theta_full 25.00
_diffrn_reflns_theta_max 25.00
_diffrn_reflns_theta_min 3.21
_exptl_absorpt_coefficient_mu 5.679
_exptl_absorpt_correction_T_max 1.00000
_exptl_absorpt_correction_T_min 0.51976
_exptl_absorpt_correction_type multi-scan
_exptl_absorpt_process_details
;
CrysAlis RED, Oxford Diffraction Ltd.,
Version 1.171.33.31 (release 08-01-2009 CrysAlis171 .NET)
(compiled Jan  8 2009,16:24:04)
Empirical absorption correction using spherical harmonics,
 implemented in SCALE3 ABSPACK scaling algorithm.
;
_exptl_crystal_colour red
_exptl_crystal_density_diffrn 2.168
_exptl_crystal_density_method 'not measured'
_exptl_crystal_description cube
_exptl_crystal_F_000 2736
_exptl_crystal_size_max 0.31
_exptl_crystal_size_mid 0.29
_exptl_crystal_size_min 0.26
_refine_diff_density_max 3.182
_refine_diff_density_min -2.264
_refine_diff_density_rms 0.123
_refine_ls_extinction_method none
_refine_ls_goodness_of_fit_ref 1.097
_refine_ls_hydrogen_treatment constr
_refine_ls_matrix_type full
_refine_ls_number_parameters 532
_refine_ls_number_reflns 7871
_refine_ls_number_restraints 0
_refine_ls_restrained_S_all 1.097
_refine_ls_R_factor_all 0.0474
_refine_ls_R_factor_gt 0.0339
_refine_ls_shift/su_max 0.001
_refine_ls_shift/su_mean 0.000
_refine_ls_structure_factor_coef Fsqd
_refine_ls_weighting_details 'calc w=1/[\s^2^(Fo^2^)+(0.0534P)^2^+0.0000P] where P=(Fo^2^+2Fc^2^)/3'
_refine_ls_weighting_scheme calc
_refine_ls_wR_factor_gt 0.0894
_refine_ls_wR_factor_ref 0.0924
_reflns_number_gt 6053
_reflns_number_total 7871
_reflns_threshold_expression >2sigma(I)
_cod_data_source_file om200074t_si_002.cif
_cod_data_source_block 1
_cod_original_cell_volume 4493.07(16)
_cod_database_code 4064393

loop_
_space_group_symop_id
_space_group_symop_operation_xyz
1 'x, y, z'
2 '-x, y+1/2, -z+1/2'
3 '-x, -y, -z'
4 'x, -y-1/2, z-1/2'

loop_
_atom_site_label
_atom_site_type_symbol
_atom_site_fract_x
_atom_site_fract_y
_atom_site_fract_z
_atom_site_U_iso_or_equiv
_atom_site_adp_type
_atom_site_occupancy
_atom_site_symmetry_multiplicity
_atom_site_calc_flag
_atom_site_refinement_flags
Re1 Re 0.249292(15) 0.459154(13) 0.250845(15) 0.03083(8) Uani 1 1 d .
I1 I 0.68672(4) 0.41707(4) 0.02377(3) 0.07533(19) Uani 1 1 d .
I2 I 0.06011(5) 0.82118(3) -0.16444(4) 0.0799(2) Uani 1 1 d .
I3 I -0.29420(3) 0.34428(2) 0.29519(3) 0.04265(12) Uani 1 1 d .
I4 I 0.14260(4) -0.02037(2) -0.00318(3) 0.05245(14) Uani 1 1 d .
Cl1 Cl 0.50041(12) 0.77699(9) 0.69754(11) 0.0476(4) Uani 1 1 d .
Cl2 Cl 0.0638(3) 0.1140(2) 0.4055(3) 0.1528(14) Uani 1 1 d .
Cl3 Cl 0.2124(3) 0.1522(3) 0.3668(4) 0.202(2) Uani 1 1 d .
O1 O 0.5498(4) 0.8061(3) 0.6511(4) 0.0656(15) Uani 1 1 d .
O2 O 0.4160(5) 0.7553(5) 0.6437(5) 0.131(3) Uani 1 1 d .
O3 O 0.4967(5) 0.8307(3) 0.7542(4) 0.093(2) Uani 1 1 d .
O4 O 0.5424(7) 0.7114(4) 0.7371(7) 0.158(4) Uani 1 1 d .
N1 N 0.4140(3) 0.4584(3) 0.1921(3) 0.0359(12) Uani 1 1 d .
N2 N 0.1412(4) 0.5484(3) 0.0857(4) 0.0509(15) Uani 1 1 d .
N3 N 0.0669(4) 0.4492(4) 0.2789(4) 0.0566(17) Uani 1 1 d .
N4 N 0.2024(4) 0.3025(3) 0.1582(4) 0.0546(16) Uani 1 1 d .
N5 N 0.2995(3) 0.5546(3) 0.3382(3) 0.0347(12) Uani 1 1 d .
N6 N 0.3251(3) 0.4070(3) 0.3727(3) 0.0327(11) Uani 1 1 d .
C1 C 0.3583(4) 0.4604(3) 0.2190(4) 0.0317(13) Uani 1 1 d .
C2 C 0.1840(4) 0.5160(4) 0.1500(4) 0.0354(14) Uani 1 1 d .
C3 C 0.1358(4) 0.4534(4) 0.2730(4) 0.0401(15) Uani 1 1 d .
C4 C 0.2184(4) 0.3617(4) 0.1915(4) 0.0366(14) Uani 1 1 d .
C5 C 0.2895(5) 0.6277(4) 0.3207(4) 0.0520(19) Uani 1 1 d .
H5 H 0.2591 0.6425 0.2635 0.062 Uiso 1 1 calc R
C6 C 0.3209(6) 0.6850(4) 0.3816(5) 0.061(2) Uani 1 1 d .
H6 H 0.3118 0.7372 0.3659 0.074 Uiso 1 1 calc R
C7 C 0.3646(5) 0.6647(4) 0.4635(5) 0.0530(19) Uani 1 1 d .
H7 H 0.3850 0.7031 0.5057 0.064 Uiso 1 1 calc R
C8 C 0.3798(4) 0.5882(4) 0.4865(4) 0.0402(15) Uani 1 1 d .
C9 C 0.4268(4) 0.5617(4) 0.5708(4) 0.0412(16) Uani 1 1 d .
H9 H 0.4503 0.5975 0.6154 0.049 Uiso 1 1 calc R
C10 C 0.4382(4) 0.4878(4) 0.5878(4) 0.0435(16) Uani 1 1 d .
H10 H 0.4693 0.4720 0.6446 0.052 Uiso 1 1 calc R
C11 C 0.4049(4) 0.4304(4) 0.5226(4) 0.0390(15) Uani 1 1 d .
C12 C 0.4176(5) 0.3526(4) 0.5372(4) 0.0511(18) Uani 1 1 d .
H12 H 0.4481 0.3333 0.5927 0.061 Uiso 1 1 calc R
C13 C 0.3853(5) 0.3050(4) 0.4698(5) 0.056(2) Uani 1 1 d .
H13 H 0.3940 0.2516 0.4783 0.067 Uiso 1 1 calc R
C14 C 0.3399(5) 0.3330(4) 0.3889(4) 0.0485(17) Uani 1 1 d .
H14 H 0.3185 0.2979 0.3432 0.058 Uiso 1 1 calc R
C15 C 0.3587(4) 0.4557(3) 0.4391(4) 0.0315(13) Uani 1 1 d .
C16 C 0.3452(4) 0.5345(3) 0.4207(4) 0.0305(13) Uani 1 1 d .
C17 C 0.4744(4) 0.4507(3) 0.1537(4) 0.0347(14) Uani 1 1 d .
C18 C 0.4724(4) 0.3849(4) 0.1092(4) 0.0439(16) Uani 1 1 d .
H18 H 0.4308 0.3455 0.1055 0.053 Uiso 1 1 calc R
C19 C 0.5326(5) 0.3773(4) 0.0698(4) 0.0515(19) Uani 1 1 d .
H19 H 0.5325 0.3326 0.0387 0.062 Uiso 1 1 calc R
C20 C 0.5911(4) 0.4346(4) 0.0765(4) 0.0432(16) Uani 1 1 d .
C21 C 0.5916(4) 0.5010(4) 0.1188(4) 0.0429(16) Uani 1 1 d .
H21 H 0.6322 0.5409 0.1210 0.051 Uiso 1 1 calc R
C22 C 0.5327(4) 0.5088(3) 0.1576(4) 0.0385(15) Uani 1 1 d .
H22 H 0.5322 0.5544 0.1872 0.046 Uiso 1 1 calc R
C23 C 0.1230(4) 0.6094(4) 0.0307(4) 0.0385(15) Uani 1 1 d .
C24 C 0.1769(4) 0.6738(4) 0.0525(4) 0.0459(17) Uani 1 1 d .
H24 H 0.2259 0.6765 0.1058 0.055 Uiso 1 1 calc R
C25 C 0.1596(5) 0.7341(4) -0.0031(4) 0.0488(17) Uani 1 1 d .
H25 H 0.1964 0.7783 0.0114 0.059 Uiso 1 1 calc R
C26 C 0.0881(5) 0.7293(4) -0.0798(4) 0.0496(18) Uani 1 1 d .
C27 C 0.0332(4) 0.6659(4) -0.1013(4) 0.0429(16) Uani 1 1 d .
H27 H -0.0168 0.6637 -0.1540 0.051 Uiso 1 1 calc R
C28 C 0.0515(4) 0.6062(4) -0.0459(4) 0.0417(16) Uani 1 1 d .
H28 H 0.0143 0.5622 -0.0606 0.050 Uiso 1 1 calc R
C29 C -0.0137(4) 0.4269(4) 0.2837(4) 0.0427(16) Uani 1 1 d .
C30 C -0.0831(4) 0.4781(4) 0.2664(5) 0.0481(18) Uani 1 1 d .
H30 H -0.0757 0.5294 0.2528 0.058 Uiso 1 1 calc R
C31 C -0.1627(4) 0.4548(4) 0.2689(5) 0.0463(17) Uani 1 1 d .
H31 H -0.2114 0.4895 0.2557 0.056 Uiso 1 1 calc R
C32 C -0.1723(4) 0.3808(4) 0.2905(4) 0.0359(14) Uani 1 1 d .
C33 C -0.1034(4) 0.3306(4) 0.3102(4) 0.0469(17) Uani 1 1 d .
H33 H -0.1103 0.2800 0.3261 0.056 Uiso 1 1 calc R
C34 C -0.0226(5) 0.3533(4) 0.3069(5) 0.0515(18) Uani 1 1 d .
H34 H 0.0260 0.3185 0.3204 0.062 Uiso 1 1 calc R
C35 C 0.1881(4) 0.2300(4) 0.1225(4) 0.0428(16) Uani 1 1 d .
C36 C 0.1116(5) 0.2127(4) 0.0567(5) 0.055(2) Uani 1 1 d .
H36 H 0.0668 0.2507 0.0333 0.066 Uiso 1 1 calc R
C37 C 0.0973(5) 0.1403(4) 0.0227(4) 0.0510(18) Uani 1 1 d .
H37 H 0.0422 0.1279 -0.0225 0.061 Uiso 1 1 calc R
C38 C 0.1633(4) 0.0867(3) 0.0548(4) 0.0382(15) Uani 1 1 d .
C39 C 0.2415(5) 0.1036(4) 0.1217(5) 0.0560(19) Uani 1 1 d .
H39 H 0.2866 0.0657 0.1442 0.067 Uiso 1 1 calc R
C40 C 0.2551(5) 0.1763(4) 0.1570(5) 0.057(2) Uani 1 1 d .
H40 H 0.3091 0.1886 0.2036 0.069 Uiso 1 1 calc R
C41 C 0.1833(11) 0.1230(11) 0.4506(9) 0.205(9) Uani 1 1 d .
H41B H 0.2025 0.1614 0.4964 0.247 Uiso 1 1 calc R
H41A H 0.2120 0.0736 0.4739 0.247 Uiso 1 1 calc R

loop_
_atom_site_aniso_label
_atom_site_aniso_U_11
_atom_site_aniso_U_22
_atom_site_aniso_U_33
_atom_site_aniso_U_23
_atom_site_aniso_U_13
_atom_site_aniso_U_12
Re1 0.02797(14) 0.03680(14) 0.02571(13) -0.00139(10) 0.00833(10) -0.00104(10)
I1 0.0545(3) 0.1302(5) 0.0513(3) 0.0088(3) 0.0315(3) 0.0293(3)
I2 0.1374(6) 0.0452(3) 0.0587(4) 0.0087(2) 0.0401(4) 0.0168(3)
I3 0.0332(2) 0.0524(3) 0.0385(2) 0.00083(19) 0.00993(19) -0.00532(19)
I4 0.0776(4) 0.0377(2) 0.0444(3) 0.00108(19) 0.0264(3) 0.0104(2)
Cl1 0.0604(11) 0.0345(8) 0.0442(10) -0.0037(7) 0.0167(8) -0.0160(8)
Cl2 0.187(4) 0.152(3) 0.168(4) -0.004(3) 0.123(3) -0.002(3)
Cl3 0.175(4) 0.164(4) 0.315(7) -0.068(4) 0.149(5) -0.074(3)
O1 0.074(4) 0.051(3) 0.091(4) 0.007(3) 0.053(3) 0.000(3)
O2 0.093(5) 0.207(9) 0.088(5) -0.064(6) 0.030(4) -0.086(6)
O3 0.169(6) 0.069(4) 0.057(4) -0.022(3) 0.062(4) -0.029(4)
O4 0.235(10) 0.089(5) 0.186(9) 0.089(6) 0.121(8) 0.047(6)
N1 0.031(3) 0.038(3) 0.038(3) 0.004(2) 0.013(3) 0.002(2)
N2 0.048(4) 0.061(4) 0.038(3) 0.005(3) 0.011(3) 0.005(3)
N3 0.036(3) 0.104(5) 0.031(3) -0.016(3) 0.015(3) -0.012(3)
N4 0.055(4) 0.050(4) 0.060(4) -0.018(3) 0.024(3) -0.012(3)
N5 0.035(3) 0.037(3) 0.032(3) -0.002(2) 0.013(2) 0.001(2)
N6 0.033(3) 0.032(3) 0.033(3) 0.003(2) 0.013(2) 0.002(2)
C1 0.033(3) 0.030(3) 0.026(3) 0.000(2) 0.004(3) 0.001(3)
C2 0.029(3) 0.047(4) 0.028(3) -0.007(3) 0.010(3) -0.002(3)
C3 0.035(4) 0.053(4) 0.030(3) -0.007(3) 0.010(3) -0.003(3)
C4 0.030(3) 0.045(4) 0.033(3) -0.003(3) 0.011(3) -0.001(3)
C5 0.079(5) 0.039(4) 0.032(4) 0.002(3) 0.014(4) 0.010(4)
C6 0.093(6) 0.038(4) 0.049(5) 0.000(3) 0.023(4) 0.000(4)
C7 0.067(5) 0.048(4) 0.044(4) -0.019(3) 0.022(4) -0.013(4)
C8 0.038(4) 0.053(4) 0.030(3) -0.003(3) 0.014(3) -0.007(3)
C9 0.041(4) 0.051(4) 0.030(4) -0.014(3) 0.012(3) -0.012(3)
C10 0.036(4) 0.071(5) 0.022(3) 0.000(3) 0.010(3) -0.007(3)
C11 0.030(3) 0.056(4) 0.032(3) 0.002(3) 0.013(3) 0.001(3)
C12 0.053(4) 0.064(5) 0.031(4) 0.017(3) 0.010(3) 0.006(4)
C13 0.072(5) 0.045(4) 0.042(4) 0.012(3) 0.013(4) 0.009(4)
C14 0.052(4) 0.048(4) 0.040(4) 0.002(3) 0.012(3) 0.006(3)
C15 0.024(3) 0.046(3) 0.024(3) 0.000(3) 0.009(2) -0.005(3)
C16 0.026(3) 0.040(3) 0.027(3) -0.001(3) 0.012(3) 0.000(3)
C17 0.034(4) 0.037(3) 0.033(3) 0.003(3) 0.012(3) 0.009(3)
C18 0.038(4) 0.049(4) 0.038(4) -0.010(3) 0.007(3) 0.001(3)
C19 0.044(4) 0.069(5) 0.035(4) -0.017(3) 0.008(3) 0.011(4)
C20 0.032(4) 0.066(4) 0.036(4) 0.009(3) 0.018(3) 0.010(3)
C21 0.037(4) 0.038(4) 0.053(4) 0.014(3) 0.016(3) 0.006(3)
C22 0.040(4) 0.032(3) 0.046(4) 0.001(3) 0.020(3) 0.004(3)
C23 0.039(4) 0.045(4) 0.031(4) 0.003(3) 0.014(3) 0.012(3)
C24 0.038(4) 0.067(5) 0.027(3) -0.012(3) 0.007(3) 0.002(3)
C25 0.061(5) 0.047(4) 0.039(4) -0.012(3) 0.019(4) -0.009(3)
C26 0.073(5) 0.040(4) 0.039(4) 0.002(3) 0.025(4) 0.013(4)
C27 0.046(4) 0.044(4) 0.031(4) -0.005(3) 0.007(3) 0.004(3)
C28 0.038(4) 0.044(4) 0.038(4) -0.005(3) 0.010(3) 0.004(3)
C29 0.030(4) 0.069(5) 0.032(4) -0.009(3) 0.014(3) -0.006(3)
C30 0.038(4) 0.055(4) 0.051(4) -0.006(3) 0.017(3) -0.012(3)
C31 0.037(4) 0.048(4) 0.053(4) -0.003(3) 0.016(3) 0.002(3)
C32 0.026(3) 0.052(4) 0.029(3) -0.005(3) 0.011(3) -0.002(3)
C33 0.043(4) 0.047(4) 0.049(4) 0.007(3) 0.016(3) 0.006(3)
C34 0.036(4) 0.072(5) 0.047(4) -0.003(4) 0.018(3) 0.014(4)
C35 0.043(4) 0.043(4) 0.046(4) -0.010(3) 0.022(3) -0.001(3)
C36 0.047(4) 0.045(4) 0.057(5) -0.013(3) 0.004(4) 0.011(3)
C37 0.047(4) 0.053(4) 0.044(4) -0.012(3) 0.008(3) 0.007(3)
C38 0.044(4) 0.035(3) 0.038(4) 0.000(3) 0.018(3) 0.003(3)
C39 0.040(4) 0.061(5) 0.060(5) 0.005(4) 0.012(4) 0.008(4)
C40 0.045(4) 0.063(5) 0.056(5) -0.012(4) 0.011(4) -0.014(4)
C41 0.185(15) 0.35(2) 0.083(9) -0.006(13) 0.052(10) 0.158(16)

loop_
_atom_type_symbol
_atom_type_description
_atom_type_scat_dispersion_real
_atom_type_scat_dispersion_imag
_atom_type_scat_source
C C 0.0033 0.0016 'International Tables Vol C Tables 4.2.6.8 and 6.1.1.4'
H H 0.0000 0.0000 'International Tables Vol C Tables 4.2.6.8 and 6.1.1.4'
N N 0.0061 0.0033 'International Tables Vol C Tables 4.2.6.8 and 6.1.1.4'
O O 0.0106 0.0060 'International Tables Vol C Tables 4.2.6.8 and 6.1.1.4'
Cl Cl 0.1484 0.1585 'International Tables Vol C Tables 4.2.6.8 and 6.1.1.4'
I I -0.4742 1.8119 'International Tables Vol C Tables 4.2.6.8 and 6.1.1.4'
Re Re -1.0185 7.2310 'International Tables Vol C Tables 4.2.6.8 and 6.1.1.4'

loop_
_geom_angle_atom_site_label_1
_geom_angle_atom_site_label_2
_geom_angle_atom_site_label_3
_geom_angle
Cl3 C41 Cl2 105.0(7)
O2 Cl1 O1 110.3(4)
O2 Cl1 O3 111.3(5)
O2 Cl1 O4 105.7(6)
O3 Cl1 O1 110.0(3)
O4 Cl1 O1 107.6(5)
O4 Cl1 O3 111.9(5)
N1 C1 Re1 172.4(5)
N2 C2 Re1 177.0(6)
N2 C23 C24 120.2(6)
N3 C3 Re1 174.6(6)
N4 C4 Re1 177.7(6)
N5 C5 C6 123.8(6)
N5 C16 C8 123.1(5)
N5 C16 C15 117.2(5)
N6 Re1 N5 75.01(17)
N6 C14 C13 122.5(6)
N6 C15 C11 122.7(5)
N6 C15 C16 116.7(5)
C1 Re1 N5 92.9(2)
C1 Re1 N6 92.6(2)
C1 N1 C17 173.9(6)
C2 Re1 N5 98.6(2)
C2 Re1 N6 173.5(2)
C2 Re1 C1 88.7(2)
C2 Re1 C3 88.8(3)
C2 Re1 C4 92.5(2)
C2 N2 C23 153.4(7)
C3 Re1 N5 91.6(2)
C3 Re1 N6 90.4(2)
C3 Re1 C1 175.2(2)
C3 N3 C29 167.3(7)
C4 Re1 N5 168.9(2)
C4 Re1 N6 93.9(2)
C4 Re1 C1 86.5(2)
C4 Re1 C3 89.4(2)
C4 N4 C35 176.4(7)
C5 N5 Re1 127.8(4)
C5 N5 C16 117.2(5)
C6 C7 C8 120.7(6)
C7 C6 C5 118.7(6)
C7 C8 C9 124.6(6)
C7 C8 C16 116.5(6)
C8 C16 C15 119.7(5)
C9 C10 C11 122.2(6)
C10 C9 C8 121.1(6)
C11 C15 C16 120.6(5)
C12 C11 C10 124.1(6)
C12 C11 C15 118.4(6)
C12 C13 C14 121.1(6)
C13 C12 C11 118.1(6)
C14 N6 Re1 126.9(4)
C14 N6 C15 117.2(5)
C15 N6 Re1 115.9(4)
C15 C11 C10 117.5(6)
C16 N5 Re1 115.0(4)
C16 C8 C9 119.0(6)
C17 C18 C19 118.8(6)
C18 C17 N1 118.7(6)
C19 C20 I1 117.5(5)
C19 C20 C21 122.2(6)
C20 C19 C18 119.0(6)
C21 C20 I1 120.2(5)
C21 C22 C17 119.8(6)
C22 C17 N1 120.2(5)
C22 C17 C18 121.1(6)
C22 C21 C20 119.0(6)
C25 C24 C23 120.1(6)
C25 C26 I2 119.4(5)
C25 C26 C27 121.2(6)
C26 C25 C24 119.1(6)
C27 C26 I2 119.4(5)
C27 C28 C23 120.7(6)
C28 C23 N2 120.1(6)
C28 C23 C24 119.7(6)
C28 C27 C26 119.3(6)
C29 C34 C33 119.3(6)
C30 C29 N3 120.3(7)
C30 C31 C32 119.9(6)
C31 C30 C29 119.6(7)
C31 C32 I3 120.3(5)
C32 C33 C34 119.9(6)
C33 C32 I3 118.9(5)
C33 C32 C31 120.7(6)
C34 C29 N3 119.2(6)
C34 C29 C30 120.5(6)
C35 C36 C37 120.7(6)
C35 C40 C39 118.2(6)
C36 C35 N4 121.2(6)
C36 C35 C40 121.0(6)
C37 C38 I4 118.2(5)
C37 C38 C39 120.6(6)
C38 C37 C36 119.3(6)
C38 C39 C40 120.2(7)
C39 C38 I4 121.2(5)
C40 C35 N4 117.8(6)

loop_
_geom_bond_atom_site_label_1
_geom_bond_atom_site_label_2
_geom_bond_distance
Re1 N5 2.184(5)
Re1 N6 2.174(5)
Re1 C1 2.039(7)
Re1 C2 1.922(6)
Re1 C3 2.016(7)
Re1 C4 1.955(6)
I1 C20 2.097(6)
I2 C26 2.101(7)
I3 C32 2.101(6)
I4 C38 2.093(6)
Cl1 O1 1.427(5)
Cl1 O2 1.368(6)
Cl1 O3 1.375(6)
Cl1 O4 1.374(7)
Cl2 C41 1.783(17)
Cl3 C41 1.760(16)
N1 C1 1.161(8)
N1 C17 1.385(8)
N2 C2 1.194(8)
N2 C23 1.383(8)
N3 C3 1.158(8)
N3 C29 1.392(8)
N4 C4 1.166(8)
N4 C35 1.393(8)
N5 C5 1.314(7)
N5 C16 1.367(7)
N6 C14 1.331(8)
N6 C15 1.359(7)
C5 C6 1.396(9)
C6 C7 1.355(10)
C7 C8 1.394(9)
C8 C9 1.428(9)
C8 C16 1.410(8)
C9 C10 1.327(9)
C10 C11 1.445(9)
C11 C12 1.390(9)
C11 C15 1.408(8)
C12 C13 1.358(10)
C13 C14 1.386(9)
C15 C16 1.417(8)
C17 C18 1.379(8)
C17 C22 1.372(8)
C18 C19 1.393(9)
C19 C20 1.354(10)
C20 C21 1.373(9)
C21 C22 1.367(8)
C23 C24 1.387(9)
C23 C28 1.373(8)
C24 C25 1.380(9)
C25 C26 1.375(9)
C26 C27 1.380(9)
C27 C28 1.369(9)
C29 C30 1.375(9)
C29 C34 1.375(10)
C30 C31 1.366(9)
C31 C32 1.377(9)
C32 C33 1.354(9)
C33 C34 1.385(9)
C35 C36 1.344(9)
C35 C40 1.382(10)
C36 C37 1.380(9)
C37 C38 1.364(9)
C38 C39 1.368(9)
C39 C40 1.393(10)
